data_4021840
loop_
_publ_author_name
'Daniele Casarini'
'Carmine Coluccini'
'Lodovico Lunazzi'
'Andrea Mazzanti'

_publ_contact_author
;
Dr. Andrea Mazzanti
Universita di Bologna
Dipartimento di Chimica Organica A.Mangini
Viale Risorgimento 4
40136 Bologna
Italy
;
_publ_contact_author_email mazzand@ms.fci.unibo.it
_publ_contact_author_fax '[039]051 209 3654'
_publ_contact_author_phone '[039]051 209 3633'
_publ_section_title
;
 Ring Inversion Dynamics of Derivatives of Thianthrene Di- and Tetraoxide
;
_journal_name_full 'Journal of Organic Chemistry'
_journal_page_first 6248
_journal_page_last 6250
_journal_paper_doi 10.1021/jo0606610
_journal_volume 71
_journal_year 2006
_chemical_formula_sum 'C18 H20 S2'
_chemical_formula_weight 300.46
_chemical_name_systematic
; 
 2,7-Diisopropyl-4a,10a-dihydro-thianthrene 
;
_space_group_IT_number 4
_symmetry_cell_setting monoclinic
_symmetry_space_group_name_Hall 'P 2yb'
_symmetry_space_group_name_H-M 'P 1 21 1'
_atom_sites_solution_hydrogens geom
_atom_sites_solution_primary direct
_atom_sites_solution_secondary difmap
_audit_creation_date 23/02/2006
_audit_creation_method SHELXL-97
_cell_angle_alpha 90.00
_cell_angle_beta 109.065(2)
_cell_angle_gamma 90.00
_cell_formula_units_Z 2
_cell_length_a 8.4981(12)
_cell_length_b 8.9480(13)
_cell_length_c 11.3983(16)
_cell_measurement_reflns_used 537
_cell_measurement_temperature 571(2)
_cell_measurement_theta_max 28.48
_cell_measurement_theta_min 1.89
_cell_volume 819.2(2)
_computing_structure_refinement 'SHELXL-97 (Sheldrick, 1997)'
_computing_structure_solution 'SHELXS-97 (Sheldrick, 1990)'
_diffrn_ambient_temperature 571(2)
_diffrn_measured_fraction_theta_full 0.944
_diffrn_measured_fraction_theta_max 0.944
_diffrn_measurement_device_type 'Bruker APEX 2'
_diffrn_measurement_method 'phi and omega scans'
_diffrn_radiation_monochromator graphite
_diffrn_radiation_source 'fine-focus sealed tube'
_diffrn_radiation_type MoK\a
_diffrn_radiation_wavelength 0.71073
_diffrn_reflns_av_R_equivalents 0.0147
_diffrn_reflns_av_sigmaI/netI 0.0171
_diffrn_reflns_limit_h_max 11
_diffrn_reflns_limit_h_min -11
_diffrn_reflns_limit_k_max 11
_diffrn_reflns_limit_k_min -11
_diffrn_reflns_limit_l_max 14
_diffrn_reflns_limit_l_min -14
_diffrn_reflns_number 9349
_diffrn_reflns_theta_full 28.48
_diffrn_reflns_theta_max 28.48
_diffrn_reflns_theta_min 1.89
_exptl_absorpt_coefficient_mu 0.313
_exptl_absorpt_correction_T_max 0.8591
_exptl_absorpt_correction_T_min 0.7446
_exptl_absorpt_correction_type empirical
_exptl_crystal_colour colourless
_exptl_crystal_density_diffrn 1.218
_exptl_crystal_density_method 'not measured'
_exptl_crystal_description 'diamond shaped'
_exptl_crystal_F_000 320
_exptl_crystal_size_max 1.00
_exptl_crystal_size_mid 1.00
_exptl_crystal_size_min 0.50
_refine_diff_density_max 0.275
_refine_diff_density_min -0.201
_refine_diff_density_rms 0.047
_refine_ls_abs_structure_details 'Flack H D (1983), Acta Cryst. A39, 876-881'
_refine_ls_abs_structure_Flack 0.02(7)
_refine_ls_extinction_coef 0.087(7)
_refine_ls_extinction_expression Fc^*^=kFc[1+0.001xFc^2^\l^3^/sin(2\q)]^-1/4^
_refine_ls_extinction_method SHELXL
_refine_ls_goodness_of_fit_ref 1.064
_refine_ls_hydrogen_treatment mixed
_refine_ls_matrix_type full
_refine_ls_number_parameters 216
_refine_ls_number_reflns 3795
_refine_ls_number_restraints 4
_refine_ls_restrained_S_all 1.064
_refine_ls_R_factor_all 0.0413
_refine_ls_R_factor_gt 0.0395
_refine_ls_shift/su_max 0.000
_refine_ls_shift/su_mean 0.000
_refine_ls_structure_factor_coef Fsqd
_refine_ls_weighting_details 'calc w=1/[\s^2^(Fo^2^)+(0.0664P)^2^+0.0814P] where P=(Fo^2^+2Fc^2^)/3'
_refine_ls_weighting_scheme calc
_refine_ls_wR_factor_gt 0.1061
_refine_ls_wR_factor_ref 0.1081
_reflns_number_gt 3608
_reflns_number_total 3795
_reflns_threshold_expression >2sigma(I)
_cod_data_source_file jo0606610si20060328_123129.cif
_cod_original_sg_symbol_H-M 'P 21'
_cod_database_code 4021840

loop_
_symmetry_equiv_pos_as_xyz
'x, y, z'
'-x, y+1/2, -z'

loop_
_atom_site_label
_atom_site_type_symbol
_atom_site_fract_x
_atom_site_fract_y
_atom_site_fract_z
_atom_site_U_iso_or_equiv
_atom_site_adp_type
_atom_site_occupancy
_atom_site_symmetry_multiplicity
_atom_site_calc_flag
_atom_site_refinement_flags
_atom_site_disorder_assembly
_atom_site_disorder_group
C31 C 0.6721(17) 0.4789(15) 1.1397(8) 0.091(3) Uani 0.446(12) 1 d PD A 1
H31A H 0.7910 0.4880 1.1732 0.137 Uiso 0.446(12) 1 calc PR A 1
H31B H 0.6387 0.3837 1.1626 0.137 Uiso 0.446(12) 1 calc PR A 1
H31C H 0.6211 0.5573 1.1721 0.137 Uiso 0.446(12) 1 calc PR A 1
C32 C 0.6174(10) 0.4909(6) 0.9992(5) 0.0661(18) Uani 0.446(12) 1 d PD A 1
H32 H 0.4958 0.4826 0.9652 0.079 Uiso 0.446(12) 1 calc PR A 1
C33 C 0.671(3) 0.6380(19) 0.9602(14) 0.113(7) Uani 0.446(12) 1 d PD A 1
H33A H 0.6291 0.7184 0.9973 0.170 Uiso 0.446(12) 1 calc PR A 1
H33B H 0.6278 0.6468 0.8715 0.170 Uiso 0.446(12) 1 calc PR A 1
H33C H 0.7904 0.6425 0.9871 0.170 Uiso 0.446(12) 1 calc PR A 1
C21 C 0.685(2) 0.6391(14) 0.9475(14) 0.104(4) Uani 0.554(12) 1 d PD A 2
H21A H 0.5693 0.6428 0.8995 0.156 Uiso 0.554(12) 1 calc PR A 2
H21B H 0.7506 0.6363 0.8928 0.156 Uiso 0.554(12) 1 calc PR A 2
H21C H 0.7145 0.7261 0.9993 0.156 Uiso 0.554(12) 1 calc PR A 2
C22 C 0.7191(9) 0.5031(5) 1.0263(4) 0.0633(15) Uani 0.554(12) 1 d PD A 2
H22 H 0.8338 0.5077 1.0834 0.076 Uiso 0.554(12) 1 calc PR A 2
C23 C 0.605(2) 0.4779(16) 1.0999(15) 0.160(7) Uani 0.554(12) 1 d PD A 2
H23A H 0.6178 0.5578 1.1585 0.240 Uiso 0.554(12) 1 calc PR A 2
H23B H 0.6323 0.3847 1.1436 0.240 Uiso 0.554(12) 1 calc PR A 2
H23C H 0.4922 0.4750 1.0451 0.240 Uiso 0.554(12) 1 calc PR A 2
S1 S 0.76578(7) -0.05910(6) 0.73795(5) 0.06634(16) Uani 1 1 d . A 4
S2 S 0.50544(6) 0.19726(8) 0.59848(5) 0.07508(19) Uani 1 1 d . A 4
C1 C 0.7414(2) 0.1065(2) 0.81546(17) 0.0538(4) Uani 1 1 d . A 4
C2 C 0.8327(3) 0.1240(3) 0.94018(19) 0.0645(5) Uani 1 1 d . A 4
H2 H 0.9085 0.0509 0.9812 0.077 Uiso 1 1 calc R A 4
C3 C 0.8112(4) 0.2496(3) 1.0035(2) 0.0781(7) Uani 1 1 d . A 4
H3 H 0.8728 0.2601 1.0871 0.094 Uiso 1 1 calc R A 4
C4 C 0.6995(4) 0.3602(3) 0.9446(2) 0.0850(8) Uani 1 1 d . A 4
C5 C 0.6105(3) 0.3435(3) 0.8196(2) 0.0709(6) Uani 1 1 d . A 4
H5 H 0.5369 0.4181 0.7784 0.085 Uiso 1 1 calc R A 4
C6 C 0.6296(2) 0.2167(2) 0.75471(18) 0.0565(4) Uani 1 1 d . A 4
C7 C 0.6515(2) 0.1230(2) 0.53308(18) 0.0578(4) Uani 1 1 d . A 4
C8 C 0.6518(3) 0.1732(3) 0.41803(18) 0.0693(5) Uani 1 1 d . A 4
H8 H 0.5801 0.2493 0.3775 0.083 Uiso 1 1 calc R A 4
C9 C 0.7604(3) 0.1088(3) 0.36358(19) 0.0720(5) Uani 1 1 d . A 4
H9 H 0.7561 0.1395 0.2847 0.086 Uiso 1 1 calc R A 4
C10 C 0.8743(3) 0.0004(3) 0.42353(19) 0.0641(5) Uani 1 1 d . A 4
C11 C 0.8774(3) -0.0452(3) 0.53982(19) 0.0616(4) Uani 1 1 d . A 4
H11 H 0.9548 -0.1160 0.5829 0.074 Uiso 1 1 calc R A 4
C12 C 0.7646(2) 0.0147(2) 0.59353(17) 0.0553(4) Uani 1 1 d . A 4
C16 C 0.9963(3) -0.0722(3) 0.3667(2) 0.0763(6) Uani 1 1 d . A 4
H16 H 1.0605 -0.1449 0.4281 0.092 Uiso 1 1 calc R A 4
C17 C 1.1175(5) 0.0359(5) 0.3514(6) 0.1350(17) Uani 1 1 d . A 4
H17A H 1.1923 -0.0133 0.3165 0.203 Uiso 1 1 calc R A 4
H17B H 1.1795 0.0773 0.4308 0.203 Uiso 1 1 calc R A 4
H17C H 1.0601 0.1146 0.2970 0.203 Uiso 1 1 calc R A 4
C18 C 0.9068(6) -0.1590(6) 0.2559(5) 0.1363(17) Uani 1 1 d . A 4
H18A H 0.8296 -0.0953 0.1968 0.205 Uiso 1 1 calc R A 4
H18B H 0.8473 -0.2391 0.2787 0.205 Uiso 1 1 calc R A 4
H18C H 0.9850 -0.1996 0.2198 0.205 Uiso 1 1 calc R A 4

loop_
_atom_site_aniso_label
_atom_site_aniso_U_11
_atom_site_aniso_U_22
_atom_site_aniso_U_33
_atom_site_aniso_U_23
_atom_site_aniso_U_13
_atom_site_aniso_U_12
C31 0.134(9) 0.083(5) 0.067(3) -0.016(3) 0.047(4) 0.003(5)
C32 0.056(4) 0.070(3) 0.077(3) -0.015(2) 0.030(3) 0.001(2)
C33 0.171(16) 0.073(9) 0.063(5) -0.003(4) -0.006(7) 0.032(8)
C21 0.141(9) 0.056(6) 0.121(9) -0.018(5) 0.053(7) -0.001(5)
C22 0.065(4) 0.062(2) 0.068(2) -0.0140(17) 0.029(2) -0.0043(19)
C23 0.188(13) 0.137(9) 0.230(14) -0.098(10) 0.172(13) -0.054(9)
S1 0.0882(4) 0.0478(2) 0.0703(3) 0.0013(2) 0.0358(2) 0.0057(2)
S2 0.0516(2) 0.1024(5) 0.0690(3) -0.0040(3) 0.01649(19) 0.0167(3)
C1 0.0603(9) 0.0503(8) 0.0595(9) 0.0002(8) 0.0315(8) 0.0000(7)
C2 0.0767(12) 0.0657(11) 0.0572(10) 0.0083(9) 0.0303(9) 0.0081(10)
C3 0.116(2) 0.0701(14) 0.0546(11) 0.0014(10) 0.0360(12) 0.0034(13)
C4 0.149(3) 0.0577(12) 0.0671(13) 0.0027(10) 0.0611(16) 0.0114(14)
C5 0.0950(15) 0.0605(11) 0.0728(13) 0.0097(10) 0.0488(12) 0.0196(11)
C6 0.0564(9) 0.0606(10) 0.0609(9) 0.0001(8) 0.0308(7) 0.0025(8)
C7 0.0511(9) 0.0662(11) 0.0535(9) -0.0131(8) 0.0133(7) -0.0023(8)
C8 0.0718(11) 0.0777(13) 0.0518(9) -0.0019(10) 0.0113(8) 0.0083(11)
C9 0.0849(14) 0.0839(14) 0.0470(9) -0.0117(10) 0.0213(9) -0.0057(12)
C10 0.0694(11) 0.0648(10) 0.0595(10) -0.0160(9) 0.0230(9) -0.0040(9)
C11 0.0637(10) 0.0580(10) 0.0628(10) -0.0116(9) 0.0203(8) 0.0031(9)
C12 0.0597(9) 0.0523(9) 0.0550(9) -0.0092(8) 0.0203(7) -0.0018(7)
C16 0.0815(14) 0.0795(15) 0.0728(12) -0.0132(12) 0.0321(11) 0.0080(12)
C17 0.102(2) 0.118(3) 0.217(5) -0.060(3) 0.095(3) -0.018(2)
C18 0.116(3) 0.151(4) 0.148(3) -0.091(3) 0.051(2) 0.000(2)

loop_
_atom_type_symbol
_atom_type_description
_atom_type_scat_dispersion_real
_atom_type_scat_dispersion_imag
_atom_type_scat_source
C C 0.0033 0.0016 'International Tables Vol C Tables 4.2.6.8 and 6.1.1.4'
H H 0.0000 0.0000 'International Tables Vol C Tables 4.2.6.8 and 6.1.1.4'
S S 0.1246 0.1234 'International Tables Vol C Tables 4.2.6.8 and 6.1.1.4'

loop_
_geom_angle_atom_site_label_1
_geom_angle_atom_site_label_2
_geom_angle_atom_site_label_3
_geom_angle
C33 C32 C31 110.8(9)
C33 C32 C4 108.3(10)
C31 C32 C4 109.8(7)
C21 C22 C23 115.6(10)
C21 C22 C4 110.5(7)
C23 C22 C4 104.5(7)
C12 S1 C1 100.70(9)
C6 S2 C7 101.07(8)
C6 C1 C2 119.56(18)
C6 C1 S1 121.21(15)
C2 C1 S1 119.21(15)
C3 C2 C1 120.2(2)
C2 C3 C4 121.0(2)
C3 C4 C5 118.7(2)
C3 C4 C22 112.0(3)
C5 C4 C22 128.2(3)
C3 C4 C32 131.0(3)
C5 C4 C32 108.6(3)
C22 C4 C32 30.4(2)
C4 C5 C6 120.9(2)
C1 C6 C5 119.59(19)
C1 C6 S2 121.48(15)
C5 C6 S2 118.89(16)
C12 C7 C8 118.91(18)
C12 C7 S2 121.47(16)
C8 C7 S2 119.62(17)
C7 C8 C9 119.5(2)
C10 C9 C8 121.89(19)
C11 C10 C9 118.25(19)
C11 C10 C16 118.5(2)
C9 C10 C16 123.3(2)
C10 C11 C12 120.4(2)
C7 C12 C11 120.95(18)
C7 C12 S1 121.19(15)
C11 C12 S1 117.81(16)
C17 C16 C18 115.8(3)
C17 C16 C10 111.6(3)
C18 C16 C10 110.8(2)

loop_
_geom_bond_atom_site_label_1
_geom_bond_atom_site_label_2
_geom_bond_distance
C31 C32 1.519(10)
C32 C33 1.507(16)
C32 C4 1.589(5)
C21 C22 1.484(12)
C22 C23 1.491(11)
C22 C4 1.558(5)
S1 C12 1.771(2)
S1 C1 1.7714(19)
S2 C6 1.757(2)
S2 C7 1.773(2)
C1 C6 1.387(3)
C1 C2 1.388(3)
C2 C3 1.380(3)
C3 C4 1.384(4)
C4 C5 1.386(4)
C5 C6 1.393(3)
C7 C12 1.380(3)
C7 C8 1.387(3)
C8 C9 1.394(3)
C9 C10 1.382(4)
C10 C11 1.379(3)
C10 C16 1.535(3)
C11 C12 1.402(3)
C16 C17 1.464(5)
C16 C18 1.466(4)

loop_
_geom_torsion_atom_site_label_1
_geom_torsion_atom_site_label_2
_geom_torsion_atom_site_label_3
_geom_torsion_atom_site_label_4
_geom_torsion
C12 S1 C1 C6 42.43(17)
C12 S1 C1 C2 -139.39(16)
C6 C1 C2 C3 0.6(3)
S1 C1 C2 C3 -177.66(19)
C1 C2 C3 C4 -0.2(4)
C2 C3 C4 C5 -0.9(4)
C2 C3 C4 C22 -169.6(3)
C2 C3 C4 C32 162.3(5)
C21 C22 C4 C3 145.5(9)
C23 C22 C4 C3 -89.6(10)
C21 C22 C4 C5 -21.9(10)
C23 C22 C4 C5 103.0(9)
C21 C22 C4 C32 -79.3(10)
C23 C22 C4 C32 45.6(10)
C33 C32 C4 C3 118.0(8)
C31 C32 C4 C3 -3.1(10)
C33 C32 C4 C5 -77.6(8)
C31 C32 C4 C5 161.3(7)
C33 C32 C4 C22 58.1(8)
C31 C32 C4 C22 -62.9(8)
C3 C4 C5 C6 1.5(4)
C22 C4 C5 C6 168.1(4)
C32 C4 C5 C6 -165.2(3)
C2 C1 C6 C5 0.1(3)
S1 C1 C6 C5 178.24(16)
C2 C1 C6 S2 -177.68(15)
S1 C1 C6 S2 0.5(2)
C4 C5 C6 C1 -1.1(3)
C4 C5 C6 S2 176.7(2)
C7 S2 C6 C1 -42.58(17)
C7 S2 C6 C5 139.67(17)
C6 S2 C7 C12 41.54(18)
C6 S2 C7 C8 -139.16(18)
C12 C7 C8 C9 2.9(3)
S2 C7 C8 C9 -176.41(18)
C7 C8 C9 C10 -3.1(4)
C8 C9 C10 C11 0.8(3)
C8 C9 C10 C16 -179.6(2)
C9 C10 C11 C12 1.6(3)
C16 C10 C11 C12 -178.0(2)
C8 C7 C12 C11 -0.5(3)
S2 C7 C12 C11 178.80(16)
C8 C7 C12 S1 -177.68(16)
S2 C7 C12 S1 1.6(2)
C10 C11 C12 C7 -1.8(3)
C10 C11 C12 S1 175.44(16)
C1 S1 C12 C7 -43.45(18)
C1 S1 C12 C11 139.30(16)
C11 C10 C16 C17 -114.6(4)
C9 C10 C16 C17 65.8(4)
C11 C10 C16 C18 114.7(4)
C9 C10 C16 C18 -64.9(4)
